data_9017563
loop_
_publ_author_name
'Lussier, A. J.'
'Hawthorne, F. C.'

_publ_section_title
;
 Short-range constraints on chemical and structural variations in bavenite
 Sample: 23BAV
;
_journal_name_full 'Mineralogical Magazine'
_journal_page_first 213
_journal_page_last 239
_journal_volume 75
_journal_year 2011
_chemical_compound_source 'Oresco, Val Vigeddo, Italy'
_chemical_formula_sum 'Al1.301 Be2.701 Ca4 H2 Na0.012 O28 Si8.989'
_chemical_name_mineral Bavenite
_space_group_IT_number 63
_space_group_name_Hall '-C 2c 2'
_space_group_name_H-M_alt 'C m c m'
_symmetry_space_group_name_H-M 'C m c m'
_cell_angle_alpha 90
_cell_angle_beta 90
_cell_angle_gamma 90
_cell_length_a 23.197
_cell_length_b 4.9847
_cell_length_c 19.416
_cell_formula_units_Z 4
_cell_volume 2245.074
_database_code_amcsd 0019884
_exptl_crystal_density_diffrn 2.729
_cod_data_source_file inputs/fixed/downloads/18/18389.cif
_cod_data_source_block 18389
_cod_original_formula_sum 'Na.012 Ca4 Si8.989 Be2.701 Al1.301 O28 H2'
_cod_database_code 9017563

loop_
_space_group_symop_operation_xyz
x,y,z
1/2+x,1/2+y,z
x,-y,1/2+z
1/2+x,1/2-y,1/2+z
-x,y,1/2-z
1/2-x,1/2+y,1/2-z
-x,y,z
1/2-x,1/2+y,z
x,-y,-z
1/2+x,1/2-y,-z
x,y,1/2-z
1/2+x,1/2+y,1/2-z
-x,-y,1/2+z
1/2-x,1/2-y,1/2+z
-x,-y,-z
1/2-x,1/2-y,-z

loop_
_atom_site_aniso_label
_atom_site_aniso_U_11
_atom_site_aniso_U_22
_atom_site_aniso_U_33
_atom_site_aniso_U_12
_atom_site_aniso_U_13
_atom_site_aniso_U_23
Na 0.01230 0.01280 0.01050 -0.00130 -0.00130 0.00080
Ca 0.01230 0.01280 0.01050 -0.00130 -0.00130 0.00080
SiT1 0.00540 0.00820 0.00930 0.00000 0.00000 0.00000
BeT2 0.00500 0.00000 0.01000 0.00300 0.00000 0.00000
SiT3 0.00930 0.00630 0.00520 0.00000 0.00000 0.00100
BeT3 0.00930 0.00630 0.00520 0.00000 0.00000 0.00100
SiT4 0.00730 0.00660 0.00620 0.00000 0.00000 -0.00020
AlT4 0.00730 0.00660 0.00620 0.00000 0.00000 -0.00020
SiT5 0.01150 0.00950 0.00860 0.00000 0.00000 -0.00100
SiT6 0.00840 0.00820 0.00830 0.00000 0.00030 0.00040
O1 0.01000 0.00800 0.00900 0.00000 0.00000 -0.00200
O2 0.01300 0.00200 0.02300 0.00000 0.00000 0.00100
O3 0.01500 0.00800 0.01130 0.00390 0.00420 -0.00040
O4 0.01700 0.00670 0.01500 -0.00060 -0.00010 -0.00250
O5 0.01400 0.01600 0.00770 0.00230 -0.00270 -0.00100
O6 0.01300 0.00480 0.01500 0.00360 0.00070 0.00410
O7 0.00800 0.01300 0.01030 0.00190 0.00230 0.00150
O8 0.00120 0.01300 0.01500 0.00200 0.00000 0.00000
O9 0.01100 0.01000 0.01000 -0.00400 0.00000 0.00000

loop_
_atom_site_label
_atom_site_fract_x
_atom_site_fract_y
_atom_site_fract_z
_atom_site_occupancy
_atom_site_U_iso_or_equiv
Na 0.08300 0.25060 0.15317 0.00300 0.01190
Ca 0.08300 0.25060 0.15317 0.99975 0.01190
SiT1 0.00000 0.77560 0.25000 1.00000 0.00770
BeT2 0.12510 0.81960 0.25000 1.00000 0.00500
SiT3 0.00000 0.72120 0.10402 0.64950 0.00700
BeT3 0.00000 0.72120 0.10402 0.35050 0.00700
SiT4 0.09423 0.50000 0.00000 0.34500 0.00670
AlT4 0.09423 0.50000 0.00000 0.65050 0.00670
SiT5 0.17016 0.00000 0.00000 1.00000 0.00980
SiT6 0.21386 0.86030 0.14393 1.00000 0.00830
O1 0.00000 0.57550 0.18310 1.00000 0.00920
O2 0.00000 0.03820 0.11080 1.00000 0.01290
O3 0.05737 0.59420 0.06987 1.00000 0.01120
O4 0.13128 0.23600 0.03429 1.00000 0.01280
O5 0.20816 0.86980 0.06059 1.00000 0.01260
O6 0.23354 0.56010 0.16556 1.00000 0.01090
O7 0.15479 0.93460 0.17973 1.00000 0.01070
O8 0.12050 0.49200 0.25000 1.00000 0.00940
O9 0.05850 0.95500 0.25000 1.00000 0.01020
H8 0.16010 0.42400 0.25000 1.00000 0.01500

loop_
_cod_related_entry_id
_cod_related_entry_database
_cod_related_entry_code
1 AMCSD 0019884
